data_7222147
loop_
_publ_author_name
'Maity, Tanmoy'
'Saha, Debraj'
'Bhunia, Susmita'
'Brandao, Paula'
'Das, Soma'
'Koner, Subratanath'

_publ_section_title
;
 A family of ligand and anion dependent structurally diverse Cu(II)
 Schiff-base complexes and their catalytic efficacy in O-arylation
 reaction in ethanolic medium
;
_journal_name_full 'RSC Adv.'
_journal_paper_doi 10.1039/C5RA14758A
_journal_year 2015
_chemical_formula_sum 'C31 H47 Cu2 N10 O16.5'
_chemical_formula_weight 950.86
_chemical_name_systematic
;
 ?
;
_space_group_crystal_system monoclinic
_space_group_IT_number 15
_space_group_name_Hall '-C 2yc'
_space_group_name_H-M_alt 'C 1 2/c 1'
_symmetry_space_group_name_Hall '-C 2yc'
_symmetry_space_group_name_H-M 'C 1 2/c 1'
_atom_sites_solution_hydrogens geom
_audit_block_doi 10.5517/cc12xyhf
_audit_creation_method SHELXL-2013
_audit_update_record
;
2015-05-16 deposited with the CCDC.
2015-09-14 downloaded from the CCDC.
;
_cell_angle_alpha 90
_cell_angle_beta 91.6930(10)
_cell_angle_gamma 90
_cell_formula_units_Z 4
_cell_length_a 15.2074(4)
_cell_length_b 12.6983(3)
_cell_length_c 20.2333(5)
_cell_measurement_reflns_used 120
_cell_measurement_temperature 273(2)
_cell_measurement_theta_max 27.2
_cell_measurement_theta_min 2
_cell_volume 3905.51(17)
_computing_structure_refinement 'SHELXL-2013 (Sheldrick, 2013)'
_diffrn_ambient_temperature 273(2)
_diffrn_measured_fraction_theta_full 1.000
_diffrn_measured_fraction_theta_max 0.996
_diffrn_measurement_device_type CCD
_diffrn_measurement_method 'omega and phi scans'
_diffrn_radiation_type MoK\a
_diffrn_radiation_wavelength 0.71073
_diffrn_reflns_av_R_equivalents 0.0322
_diffrn_reflns_av_unetI/netI 0.0209
_diffrn_reflns_Laue_measured_fraction_full 1.000
_diffrn_reflns_Laue_measured_fraction_max 0.996
_diffrn_reflns_limit_h_max 19
_diffrn_reflns_limit_h_min -19
_diffrn_reflns_limit_k_max 16
_diffrn_reflns_limit_k_min -16
_diffrn_reflns_limit_l_max 26
_diffrn_reflns_limit_l_min -25
_diffrn_reflns_number 30906
_diffrn_reflns_point_group_measured_fraction_full 1.000
_diffrn_reflns_point_group_measured_fraction_max 0.996
_diffrn_reflns_theta_full 25.242
_diffrn_reflns_theta_max 27.203
_diffrn_reflns_theta_min 2.014
_diffrn_source 'fine-focus sealed tube'
_exptl_absorpt_coefficient_mu 1.176
_exptl_absorpt_correction_T_max 0.9544
_exptl_absorpt_correction_T_min 0.8715
_exptl_absorpt_correction_type multi-scan
_exptl_crystal_colour green
_exptl_crystal_density_diffrn 1.617
_exptl_crystal_description block
_exptl_crystal_F_000 1972
_exptl_crystal_size_max 0.120
_exptl_crystal_size_mid 0.120
_exptl_crystal_size_min 0.100
_refine_diff_density_max 0.833
_refine_diff_density_min -0.525
_refine_diff_density_rms 0.083
_refine_ls_extinction_method none
_refine_ls_goodness_of_fit_ref 1.056
_refine_ls_hydrogen_treatment constr
_refine_ls_matrix_type full
_refine_ls_number_parameters 302
_refine_ls_number_reflns 4348
_refine_ls_number_restraints 1
_refine_ls_restrained_S_all 1.056
_refine_ls_R_factor_all 0.0620
_refine_ls_R_factor_gt 0.0499
_refine_ls_shift/su_max 0.001
_refine_ls_shift/su_mean 0.000
_refine_ls_structure_factor_coef Fsqd
_refine_ls_weighting_details 'w=1/[\s^2^(Fo^2^)+(0.0883P)^2^+7.9546P] where P=(Fo^2^+2Fc^2^)/3'
_refine_ls_weighting_scheme calc
_refine_ls_wR_factor_gt 0.1461
_refine_ls_wR_factor_ref 0.1570
_reflns_Friedel_coverage 0.000
_reflns_number_gt 3525
_reflns_number_total 4348
_reflns_threshold_expression 'I > 2\s(I)'
_cod_data_source_file c5ra14758a2.cif
_cod_data_source_block f
_cod_original_formula_sum 'C31 H47 Cu2 N10 O16.50'
_cod_database_code 7222147
_shelx_space_group_comment
;
The symmetry employed for this shelxl refinement is uniquely defined
by the following loop, which should always be used as a source of
symmetry information in preference to the above space-group names.
They are only intended as comments.
;
_shelx_estimated_absorpt_t_min 0.872
_shelx_estimated_absorpt_t_max 0.891
_shelxl_version_number 2013-4

loop_
_space_group_symop_operation_xyz
'x, y, z'
'-x, y, -z+1/2'
'x+1/2, y+1/2, z'
'-x+1/2, y+1/2, -z+1/2'
'-x, -y, -z'
'x, -y, z-1/2'
'-x+1/2, -y+1/2, -z'
'x+1/2, -y+1/2, z-1/2'

loop_
_atom_site_label
_atom_site_type_symbol
_atom_site_fract_x
_atom_site_fract_y
_atom_site_fract_z
_atom_site_U_iso_or_equiv
_atom_site_adp_type
_atom_site_occupancy
_atom_site_site_symmetry_order
_atom_site_calc_flag
_atom_site_refinement_flags_posn
_atom_site_refinement_flags_adp
_atom_site_refinement_flags_occupancy
Cu1 Cu 0.85057(2) 0.97385(3) 0.35027(2) 0.04044(16) Uani 1 1 d . . .
N2 N 0.6609(2) 0.7482(3) 0.22326(18) 0.0656(9) Uani 1 1 d . . .
H2 H 0.6075 0.7459 0.2081 0.079 Uiso 1 1 calc R U .
N3 N 0.94876(18) 0.8892(2) 0.37928(14) 0.0433(6) Uani 1 1 d . . .
C7 C 1.0195(2) 0.9230(3) 0.40733(17) 0.0445(7) Uani 1 1 d . . .
H7 H 1.0627 0.8735 0.4181 0.053 Uiso 1 1 calc R U .
O1 O 0.89894(14) 1.10188(18) 0.38485(12) 0.0438(5) Uani 1 1 d . . .
O2 O 0.94646(17) 1.29545(18) 0.41406(13) 0.0529(6) Uani 1 1 d . . .
C11 C 1.0891(3) 1.2351(3) 0.45671(18) 0.0540(9) Uani 1 1 d . . .
H11 H 1.1067 1.3034 0.4672 0.065 Uiso 1 1 calc R U .
O3 O 0.74033(15) 1.0530(2) 0.33175(13) 0.0499(6) Uani 1 1 d . . .
O5 O 0.6267(2) 1.1047(3) 0.38433(18) 0.0809(10) Uani 1 1 d . . .
O4 O 0.7110(2) 0.9826(2) 0.42580(15) 0.0669(8) Uani 1 1 d . . .
O6 O 0.9296(3) 1.0118(3) 0.24666(17) 0.0885(12) Uani 1 1 d . . .
O7 O 1.0000 1.1571(3) 0.2500 0.0674(11) Uani 1 2 d S T P
N1 N 0.80829(19) 0.8444(2) 0.29676(15) 0.0494(7) Uani 1 1 d . . .
C14 C 1.0383(2) 1.0313(3) 0.42379(16) 0.0415(7) Uani 1 1 d . . .
C15 C 0.9784(2) 1.1138(2) 0.41126(15) 0.0373(6) Uani 1 1 d . . .
N4 N 0.6905(2) 1.0473(2) 0.38276(17) 0.0511(7) Uani 1 1 d . . .
N5 N 1.0000 1.0607(4) 0.2500 0.0572(11) Uani 1 2 d S T P
C1 C 0.7746(3) 0.8817(3) 0.2297(2) 0.0584(9) Uani 1 1 d . . .
H1A H 0.7305 0.9358 0.2357 0.070 Uiso 1 1 calc R U .
H1B H 0.8229 0.9132 0.2063 0.070 Uiso 1 1 calc R U .
C2 C 0.7359(3) 0.7963(4) 0.1887(2) 0.0618(10) Uani 1 1 d . . .
H2A H 0.7801 0.7432 0.1807 0.074 Uiso 1 1 calc R U .
H2B H 0.7155 0.8244 0.1464 0.074 Uiso 1 1 calc R U .
C3 C 0.6925(3) 0.7041(3) 0.2889(2) 0.0663(11) Uani 1 1 d . . .
H3A H 0.6434 0.6743 0.3120 0.080 Uiso 1 1 calc R U .
H3B H 0.7352 0.6487 0.2819 0.080 Uiso 1 1 calc R U .
C4 C 0.7335(3) 0.7902(3) 0.32907(19) 0.0549(9) Uani 1 1 d . . .
H4A H 0.7546 0.7611 0.3709 0.066 Uiso 1 1 calc R U .
H4B H 0.6888 0.8421 0.3385 0.066 Uiso 1 1 calc R U .
C5 C 0.8883(3) 0.7778(3) 0.2940(2) 0.0590(10) Uani 1 1 d . . .
H5A H 0.9262 0.8042 0.2600 0.071 Uiso 1 1 calc R U .
H5B H 0.8717 0.7062 0.2825 0.071 Uiso 1 1 calc R U .
C6 C 0.9381(3) 0.7784(3) 0.3607(2) 0.0567(9) Uani 1 1 d . . .
H6A H 0.9050 0.7410 0.3936 0.068 Uiso 1 1 calc R U .
H6B H 0.9951 0.7448 0.3571 0.068 Uiso 1 1 calc R U .
C10 C 1.0064(2) 1.2180(3) 0.42841(16) 0.0435(7) Uani 1 1 d . . .
C9 C 0.9680(3) 1.3998(3) 0.4366(3) 0.0728(12) Uani 1 1 d . . .
H9A H 1.0213 1.4237 0.4162 0.087 Uiso 1 1 calc R U .
H9B H 0.9783 1.3994 0.4842 0.087 Uiso 1 1 calc R U .
C8 C 0.8942(4) 1.4725(3) 0.4192(3) 0.0874(17) Uani 1 1 d . . .
H8A H 0.9086 1.5422 0.4342 0.131 Uiso 1 1 calc R U .
H8B H 0.8418 1.4489 0.4399 0.131 Uiso 1 1 calc R U .
H8C H 0.8847 1.4732 0.3720 0.131 Uiso 1 1 calc R U .
C12 C 1.1456(2) 1.1526(3) 0.46950(19) 0.0570(9) Uani 1 1 d . . .
H12 H 1.2006 1.1655 0.4892 0.068 Uiso 1 1 calc R U .
C13 C 1.1219(2) 1.0519(3) 0.45357(19) 0.0517(8) Uani 1 1 d . . .
H13 H 1.1607 0.9967 0.4623 0.062 Uiso 1 1 calc R U .
N6 N 1.5000 0.9667(5) 0.2500 0.0733(15) Uani 1 2 d S T P
O12 O 1.5626(10) 0.9108(14) 0.2643(8) 0.094(6) Uani 0.25 1 d . . P
O8 O 1.4309(6) 1.0120(6) 0.2605(5) 0.087(2) Uani 0.5 1 d . . P
O9 O 1.5000 0.8707(8) 0.2500 0.095(4) Uani 0.5 2 d S T P
O11 O 1.5000 1.0547(12) 0.2500 0.25(2) Uani 0.5 2 d S T P
C102 C 0.7500 0.7500 0.0000 0.051(3) Uani 0.5 2 d DS . P
O100 O 0.7053(7) 0.6937(8) -0.0061(5) 0.108(3) Uani 0.5 1 d . . P
C101 C 0.752(3) 0.755(3) 0.0587(5) 0.186(19) Uani 0.25 1 d D . P

loop_
_atom_site_aniso_label
_atom_site_aniso_U_11
_atom_site_aniso_U_22
_atom_site_aniso_U_33
_atom_site_aniso_U_23
_atom_site_aniso_U_13
_atom_site_aniso_U_12
Cu1 0.0311(2) 0.0420(2) 0.0481(3) -0.00085(16) -0.00172(16) -0.00667(15)
N2 0.0468(17) 0.087(2) 0.063(2) -0.0023(18) -0.0050(15) -0.0254(17)
N3 0.0383(14) 0.0397(14) 0.0517(16) -0.0013(12) 0.0006(12) -0.0029(11)
C7 0.0370(16) 0.0463(18) 0.0502(18) 0.0031(15) -0.0007(13) 0.0018(14)
O1 0.0336(11) 0.0398(11) 0.0577(14) -0.0003(10) -0.0055(10) -0.0034(9)
O2 0.0551(14) 0.0381(12) 0.0653(16) -0.0063(11) -0.0003(12) -0.0068(11)
C11 0.054(2) 0.056(2) 0.052(2) -0.0035(16) -0.0025(16) -0.0222(17)
O3 0.0359(12) 0.0575(14) 0.0563(14) 0.0043(11) 0.0010(10) -0.0028(10)
O5 0.0525(17) 0.091(2) 0.100(2) -0.0107(19) 0.0117(16) 0.0178(16)
O4 0.081(2) 0.0647(18) 0.0556(16) 0.0039(14) 0.0081(15) -0.0051(15)
O6 0.107(3) 0.096(2) 0.0626(19) 0.0055(17) 0.0048(19) -0.055(2)
O7 0.0420(19) 0.045(2) 0.116(4) 0.000 0.012(2) 0.000
N1 0.0401(14) 0.0571(17) 0.0512(16) -0.0083(14) 0.0051(12) -0.0152(13)
C14 0.0353(16) 0.0482(18) 0.0407(16) 0.0034(13) -0.0006(12) -0.0057(13)
C15 0.0338(14) 0.0422(16) 0.0359(15) 0.0001(12) 0.0016(11) -0.0079(12)
N4 0.0399(15) 0.0513(17) 0.0620(19) -0.0090(15) -0.0005(14) -0.0044(13)
N5 0.061(3) 0.066(3) 0.046(2) 0.000 0.014(2) 0.000
C1 0.057(2) 0.059(2) 0.059(2) -0.0019(18) 0.0032(17) -0.0113(18)
C2 0.059(2) 0.066(2) 0.060(2) -0.0043(19) 0.0047(18) -0.0087(19)
C3 0.066(3) 0.057(2) 0.077(3) -0.009(2) 0.012(2) -0.020(2)
C4 0.050(2) 0.064(2) 0.051(2) -0.0063(17) 0.0085(16) -0.0186(17)
C5 0.060(2) 0.050(2) 0.068(2) -0.0172(18) 0.0149(19) -0.0149(17)
C6 0.050(2) 0.0404(18) 0.079(3) -0.0059(17) 0.0029(18) -0.0012(15)
C10 0.0439(17) 0.0460(17) 0.0407(16) -0.0007(13) 0.0036(13) -0.0106(14)
C9 0.085(3) 0.047(2) 0.085(3) -0.012(2) -0.011(2) -0.014(2)
C8 0.127(5) 0.042(2) 0.092(4) -0.009(2) -0.011(3) 0.001(2)
C12 0.0413(18) 0.073(3) 0.056(2) 0.0000(18) -0.0092(16) -0.0171(18)
C13 0.0387(17) 0.064(2) 0.052(2) 0.0056(17) -0.0072(15) -0.0041(16)
N6 0.092(5) 0.067(4) 0.061(3) 0.000 0.007(3) 0.000
O12 0.078(9) 0.108(12) 0.092(10) -0.043(10) -0.037(8) 0.072(9)
O8 0.083(5) 0.058(5) 0.120(7) 0.006(5) 0.003(5) 0.014(4)
O9 0.112(10) 0.046(5) 0.130(11) 0.000 0.050(9) 0.000
O11 0.50(6) 0.046(9) 0.20(2) 0.000 -0.17(3) 0.000
C102 0.049(6) 0.063(7) 0.040(5) -0.008(5) 0.000(5) -0.014(5)
O100 0.119(8) 0.113(7) 0.093(6) -0.012(6) 0.022(6) 0.018(6)
C101 0.18(4) 0.10(2) 0.28(6) 0.03(4) 0.00(4) 0.01(3)

loop_
_atom_type_symbol
_atom_type_description
_atom_type_scat_dispersion_real
_atom_type_scat_dispersion_imag
_atom_type_scat_source
C C 0.0033 0.0016 'International Tables Vol C Tables 4.2.6.8 and 6.1.1.4'
H H 0.0000 0.0000 'International Tables Vol C Tables 4.2.6.8 and 6.1.1.4'
N N 0.0061 0.0033 'International Tables Vol C Tables 4.2.6.8 and 6.1.1.4'
O O 0.0106 0.0060 'International Tables Vol C Tables 4.2.6.8 and 6.1.1.4'
Cu Cu 0.3201 1.2651 'International Tables Vol C Tables 4.2.6.8 and 6.1.1.4'

loop_
_geom_angle_atom_site_label_1
_geom_angle_atom_site_label_2
_geom_angle_atom_site_label_3
_geom_angle
_geom_angle_site_symmetry_1
_geom_angle_site_symmetry_3
O1 Cu1 N3 94.42(10) . .
O1 Cu1 O3 87.23(10) . .
N3 Cu1 O3 171.59(11) . .
O1 Cu1 N1 169.39(11) . .
N3 Cu1 N1 86.66(12) . .
O3 Cu1 N1 93.24(12) . .
C2 N2 C3 109.8(3) . .
C2 N2 H2 125.1 . .
C3 N2 H2 125.1 . .
C7 N3 C6 121.5(3) . .
C7 N3 Cu1 125.9(2) . .
C6 N3 Cu1 112.4(2) . .
N3 C7 C14 125.6(3) . .
N3 C7 H7 117.2 . .
C14 C7 H7 117.2 . .
C15 O1 Cu1 125.9(2) . .
C10 O2 C9 116.9(3) . .
C12 C11 C10 120.9(3) . .
C12 C11 H11 119.6 . .
C10 C11 H11 119.6 . .
N4 O3 Cu1 109.4(2) . .
C5 N1 C4 112.9(3) . .
C5 N1 C1 113.6(3) . .
C4 N1 C1 107.2(3) . .
C5 N1 Cu1 103.4(2) . .
C4 N1 Cu1 111.5(2) . .
C1 N1 Cu1 108.3(2) . .
C15 C14 C13 120.6(3) . .
C15 C14 C7 123.1(3) . .
C13 C14 C7 116.4(3) . .
O1 C15 C14 124.7(3) . .
O1 C15 C10 117.9(3) . .
C14 C15 C10 117.3(3) . .
O5 N4 O4 124.6(4) . .
O5 N4 O3 118.2(3) . .
O4 N4 O3 117.2(3) . .
O7 N5 O6 120.1(3) . .
O7 N5 O6 120.1(3) . 2_755
O6 N5 O6 119.8(6) . 2_755
C2 C1 N1 113.1(3) . .
C2 C1 H1A 109.0 . .
N1 C1 H1A 109.0 . .
C2 C1 H1B 109.0 . .
N1 C1 H1B 109.0 . .
H1A C1 H1B 107.8 . .
C1 C2 N2 109.7(3) . .
C1 C2 H2A 109.7 . .
N2 C2 H2A 109.7 . .
C1 C2 H2B 109.7 . .
N2 C2 H2B 109.7 . .
H2A C2 H2B 108.2 . .
C4 C3 N2 109.0(4) . .
C4 C3 H3A 109.9 . .
N2 C3 H3A 109.9 . .
C4 C3 H3B 109.9 . .
N2 C3 H3B 109.9 . .
H3A C3 H3B 108.3 . .
C3 C4 N1 114.2(3) . .
C3 C4 H4A 108.7 . .
N1 C4 H4A 108.7 . .
C3 C4 H4B 108.7 . .
N1 C4 H4B 108.7 . .
H4A C4 H4B 107.6 . .
N1 C5 C6 110.4(3) . .
N1 C5 H5A 109.6 . .
C6 C5 H5A 109.6 . .
N1 C5 H5B 109.6 . .
C6 C5 H5B 109.6 . .
H5A C5 H5B 108.1 . .
N3 C6 C5 106.2(3) . .
N3 C6 H6A 110.5 . .
C5 C6 H6A 110.5 . .
N3 C6 H6B 110.5 . .
C5 C6 H6B 110.5 . .
H6A C6 H6B 108.7 . .
O2 C10 C11 124.6(3) . .
O2 C10 C15 115.0(3) . .
C11 C10 C15 120.4(3) . .
O2 C9 C8 109.5(4) . .
O2 C9 H9A 109.8 . .
C8 C9 H9A 109.8 . .
O2 C9 H9B 109.8 . .
C8 C9 H9B 109.8 . .
H9A C9 H9B 108.2 . .
C9 C8 H8A 109.5 . .
C9 C8 H8B 109.5 . .
H8A C8 H8B 109.5 . .
C9 C8 H8C 109.5 . .
H8A C8 H8C 109.5 . .
H8B C8 H8C 109.5 . .
C13 C12 C11 120.7(3) . .
C13 C12 H12 119.7 . .
C11 C12 H12 119.7 . .
C12 C13 C14 120.1(4) . .
C12 C13 H13 119.9 . .
C14 C13 H13 119.9 . .
O11 N6 O12 125.7(10) . .
O11 N6 O12 125.7(10) . 2_855
O12 N6 O12 108.5(19) . 2_855
O11 N6 O9 180.0 . .
O12 N6 O9 54.3(10) . .
O12 N6 O9 54.3(10) 2_855 .
O11 N6 O8 61.9(5) . .
O12 N6 O8 154.8(10) . .
O12 N6 O8 69.2(11) 2_855 .
O9 N6 O8 118.1(5) . .
O11 N6 O8 61.9(5) . 2_855
O12 N6 O8 69.2(11) . 2_855
O12 N6 O8 154.8(10) 2_855 2_855
O9 N6 O8 118.1(5) . 2_855
O8 N6 O8 123.9(9) . 2_855
O9 O12 N6 63.1(8) . .
O9 O12 O8 113.7(11) . 2_855
N6 O12 O8 55.6(8) . 2_855
O11 O8 N6 54.8(9) . .
O11 O8 O12 106.3(11) . 2_855
N6 O8 O12 55.2(7) . 2_855
O12 O9 O12 125.4(18) . 2_855
O12 O9 N6 62.7(9) . .
O12 O9 N6 62.7(9) 2_855 .
N6 O11 O8 63.3(8) . 2_855
N6 O11 O8 63.3(8) . .
O8 O11 O8 126.6(15) 2_855 .
O100 C102 O100 180.0 . 7_665
O100 C102 C101 99(2) . .
O100 C102 C101 81(2) 7_665 .
O100 C102 C101 81(2) . 7_665
O100 C102 C101 99(2) 7_665 7_665
C101 C102 C101 180.0 . 7_665
C102 O100 C101 55.5(14) . 7_665
C102 O100 C101 44.9(13) . .
C101 O100 C101 100.5(8) 7_665 .
C102 C101 O100 43.4(10) . 7_665
C102 C101 O100 36.1(10) . .
O100 C101 O100 79.5(8) 7_665 .

loop_
_geom_bond_atom_site_label_1
_geom_bond_atom_site_label_2
_geom_bond_distance
_geom_bond_site_symmetry_2
Cu1 O1 1.909(2) .
Cu1 N3 1.918(3) .
Cu1 O3 1.981(2) .
Cu1 N1 2.061(3) .
N2 C2 1.486(5) .
N2 C3 1.506(6) .
N2 H2 0.8600 .
N3 C7 1.276(4) .
N3 C6 1.464(4) .
C7 C14 1.441(5) .
C7 H7 0.9300 .
O1 C15 1.315(4) .
O2 C10 1.366(4) .
O2 C9 1.437(5) .
C11 C12 1.375(6) .
C11 C10 1.384(5) .
C11 H11 0.9300 .
O3 N4 1.300(4) .
O5 N4 1.214(4) .
O4 N4 1.231(4) .
O6 N5 1.238(4) .
O7 N5 1.225(6) .
N1 C5 1.484(5) .
N1 C4 1.496(4) .
N1 C1 1.513(5) .
C14 C15 1.407(5) .
C14 C13 1.414(5) .
C15 C10 1.430(4) .
N5 O6 1.238(4) 2_755
C1 C2 1.477(6) .
C1 H1A 0.9700 .
C1 H1B 0.9700 .
C2 H2A 0.9700 .
C2 H2B 0.9700 .
C3 C4 1.489(5) .
C3 H3A 0.9700 .
C3 H3B 0.9700 .
C4 H4A 0.9700 .
C4 H4B 0.9700 .
C5 C6 1.530(6) .
C5 H5A 0.9700 .
C5 H5B 0.9700 .
C6 H6A 0.9700 .
C6 H6B 0.9700 .
C9 C8 1.487(7) .
C9 H9A 0.9700 .
C9 H9B 0.9700 .
C8 H8A 0.9600 .
C8 H8B 0.9600 .
C8 H8C 0.9600 .
C12 C13 1.365(6) .
C12 H12 0.9300 .
C13 H13 0.9300 .
N6 O11 1.117(15) .
N6 O12 1.215(11) .
N6 O12 1.216(11) 2_855
N6 O9 1.220(11) .
N6 O8 1.222(9) .
N6 O8 1.222(9) 2_855
O12 O9 1.110(18) .
O12 O8 1.38(2) 2_855
O8 O11 1.207(9) .
O8 O12 1.38(2) 2_855
O9 O12 1.110(18) 2_855
O11 O8 1.207(9) 2_855
C102 O100 0.992(11) .
C102 O100 0.992(11) 7_665
C102 C101 1.189(10) .
C102 C101 1.189(10) 7_665
O100 C101 1.42(3) 7_665
O100 C101 1.66(3) .
C101 O100 1.42(3) 7_665
